data_4027707
loop_
_publ_author_name
'Albrecht Berkessel'
'Sonja S. Vormittag'
'Nils E. Schl\"orer'
'J\"org-M. Neud\"orfl'

_publ_section_title
;
 TEFDDOLs (\a,\a,\a',\a'-Tetrakis(perfluoroaryl/alkyl)-2,2'-dimethyl
 -1,3-dioxolane-4,5-dimethanols): Highly Fluorinated Chiral H-Bond Donors
 and Br\/onsted Acids with Distinct H-Bonding Patterns and Supramolecular
 Architectures
;
_journal_name_full 'Journal of Organic Chemistry'
_journal_page_first 10145
_journal_page_last 10157
_journal_paper_doi 10.1021/jo301609g
_journal_volume 77
_journal_year 2012
_chemical_absolute_configuration syn
_chemical_formula_moiety 'C9 H10 F6 O5'
_chemical_formula_sum 'C9 H10 F6 O5'
_chemical_formula_weight 312.17
_space_group_IT_number 4
_symmetry_cell_setting monoclinic
_symmetry_space_group_name_Hall 'P 2yb'
_symmetry_space_group_name_H-M 'P 1 21 1'
_atom_sites_solution_hydrogens geom
_atom_sites_solution_primary direct
_atom_sites_solution_secondary difmap
_audit_creation_method SHELXL-97
_cell_angle_alpha 90.00
_cell_angle_beta 106.01(6)
_cell_angle_gamma 90.00
_cell_formula_units_Z 2
_cell_length_a 9.47(2)
_cell_length_b 6.580(10)
_cell_length_c 10.22(2)
_cell_measurement_reflns_used 1282
_cell_measurement_temperature 100(2)
_cell_measurement_theta_max 24.99
_cell_measurement_theta_min 2.07
_cell_volume 612(2)
_computing_cell_refinement 'Nonius DENZO (Otwinowski, Minor 1997)'
_computing_data_collection 'Nonius COLLECT'
_computing_data_reduction 'Nonius DENZO (Otwinowski, Minor 1997)'
_computing_molecular_graphics 'SCHAKAL99 (E. Keller 1999)'
_computing_publication_material 'PLATON (A. L. Spek 1980-2004)'
_computing_structure_refinement 'SHELXL-97 (Sheldrick, 1997)'
_computing_structure_solution 'SHELXS-97 (Sheldrick, 1997)'
_diffrn_ambient_temperature 100(2)
_diffrn_measured_fraction_theta_full 0.792
_diffrn_measured_fraction_theta_max 0.792
_diffrn_measurement_device_type 'Nonius KappaCCD'
_diffrn_measurement_method Phi/Omega-Scans
_diffrn_radiation_monochromator graphite
_diffrn_radiation_source 'fine-focus sealed tube'
_diffrn_radiation_type MoK\a
_diffrn_radiation_wavelength 0.71073
_diffrn_reflns_av_R_equivalents 0.0519
_diffrn_reflns_av_sigmaI/netI 0.0971
_diffrn_reflns_limit_h_max 6
_diffrn_reflns_limit_h_min -10
_diffrn_reflns_limit_k_max 4
_diffrn_reflns_limit_k_min -7
_diffrn_reflns_limit_l_max 10
_diffrn_reflns_limit_l_min -12
_diffrn_reflns_number 1282
_diffrn_reflns_theta_full 24.99
_diffrn_reflns_theta_max 24.99
_diffrn_reflns_theta_min 2.07
_exptl_absorpt_coefficient_mu 0.190
_exptl_absorpt_correction_type none
_exptl_crystal_colour colourless
_exptl_crystal_density_diffrn 1.695
_exptl_crystal_description platelet
_exptl_crystal_F_000 316
_exptl_crystal_size_max .15
_exptl_crystal_size_mid .15
_exptl_crystal_size_min .02
_refine_diff_density_max 0.195
_refine_diff_density_min -0.215
_refine_diff_density_rms 0.052
_refine_ls_abs_structure_details 'Flack H D (1983), Acta Cryst. A39, 876-881'
_refine_ls_abs_structure_Flack -1(3)
_refine_ls_extinction_coef 0.052(11)
_refine_ls_extinction_expression Fc^*^=kFc[1+0.001xFc^2^\l^3^/sin(2\q)]^-1/4^
_refine_ls_extinction_method SHELXL
_refine_ls_goodness_of_fit_ref 0.971
_refine_ls_hydrogen_treatment constr
_refine_ls_matrix_type full
_refine_ls_number_parameters 185
_refine_ls_number_reflns 1094
_refine_ls_number_restraints 1
_refine_ls_restrained_S_all 0.971
_refine_ls_R_factor_all 0.1179
_refine_ls_R_factor_gt 0.0568
_refine_ls_shift/su_max 0.000
_refine_ls_shift/su_mean 0.000
_refine_ls_structure_factor_coef Fsqd
_refine_ls_weighting_details 'calc w=1/[\s^2^(Fo^2^)+(0.0793P)^2^+0.0000P] where P=(Fo^2^+2Fc^2^)/3'
_refine_ls_weighting_scheme calc
_refine_ls_wR_factor_gt 0.1200
_refine_ls_wR_factor_ref 0.1460
_reflns_number_gt 647
_reflns_number_total 1094
_reflns_threshold_expression >2sigma(I)
_cod_data_source_file jo301609g_si_016.cif
_cod_data_source_block ccdc866491
_cod_database_code 4027707

loop_
_symmetry_equiv_pos_as_xyz
'x, y, z'
'-x, y+1/2, -z'

loop_
_atom_site_label
_atom_site_type_symbol
_atom_site_fract_x
_atom_site_fract_y
_atom_site_fract_z
_atom_site_U_iso_or_equiv
_atom_site_adp_type
_atom_site_occupancy
_atom_site_symmetry_multiplicity
_atom_site_calc_flag
_atom_site_refinement_flags
F1 F 0.2713(6) 1.1019(10) 0.2737(7) 0.079(2) Uani 1 1 d .
F2 F 0.3232(7) 1.0033(11) 0.0916(7) 0.078(2) Uani 1 1 d .
F3 F 0.4943(6) 1.1093(10) 0.2616(7) 0.075(2) Uani 1 1 d .
F4 F 0.5923(5) 0.7659(9) 0.1807(6) 0.0670(18) Uani 1 1 d .
F5 F 0.3981(6) 0.5953(14) 0.0911(7) 0.104(3) Uani 1 1 d .
F6 F 0.5438(7) 0.5016(12) 0.2827(9) 0.100(3) Uani 1 1 d .
O1 O 0.4760(8) 0.8003(11) 0.4240(7) 0.065(2) Uani 1 1 d .
H1 H 0.5659 0.8139 0.4302 0.11(5) Uiso 1 1 calc R
O2 O 0.1457(6) 0.7067(10) 0.1638(6) 0.054(2) Uani 1 1 d .
O3 O 0.0463(6) 0.8357(10) 0.3252(7) 0.054(2) Uani 1 1 d .
O4 O 0.2426(7) 0.4433(11) 0.5286(7) 0.058(2) Uani 1 1 d .
O5 O 0.0522(6) 0.6275(11) 0.5477(6) 0.0588(19) Uani 1 1 d .
H5 H 0.0447 0.5351 0.6021 0.088 Uiso 1 1 calc R
C1 C 0.3713(12) 1.000(2) 0.2282(13) 0.062(3) Uani 1 1 d .
C2 C 0.3967(10) 0.7904(18) 0.2864(10) 0.051(3) Uani 1 1 d .
C3 C 0.4807(12) 0.664(2) 0.2050(14) 0.070(4) Uani 1 1 d .
C4 C 0.2552(9) 0.6763(16) 0.2892(11) 0.056(3) Uani 1 1 d .
H4 H 0.2769 0.5278 0.3026 0.067 Uiso 1 1 calc R
C5 C 0.0058(10) 0.7325(18) 0.1979(10) 0.053(3) Uani 1 1 d .
C6 C 0.1822(10) 0.7533(18) 0.4005(11) 0.057(3) Uani 1 1 d .
H6 H 0.2440 0.8652 0.4532 0.068 Uiso 1 1 calc R
C7 C 0.1652(10) 0.589(2) 0.4993(11) 0.053(3) Uani 1 1 d .
C8 C -0.0871(10) 0.8708(17) 0.0939(10) 0.061(3) Uani 1 1 d .
H8A H -0.1770 0.9041 0.1192 0.092 Uiso 1 1 calc R
H8B H -0.1130 0.8034 0.0049 0.092 Uiso 1 1 calc R
H8C H -0.0326 0.9958 0.0891 0.092 Uiso 1 1 calc R
C9 C -0.0607(10) 0.5281(19) 0.2065(11) 0.065(3) Uani 1 1 d .
H9A H 0.0118 0.4409 0.2684 0.097 Uiso 1 1 calc R
H9B H -0.0902 0.4662 0.1158 0.097 Uiso 1 1 calc R
H9C H -0.1470 0.5436 0.2409 0.097 Uiso 1 1 calc R

loop_
_atom_site_aniso_label
_atom_site_aniso_U_11
_atom_site_aniso_U_22
_atom_site_aniso_U_33
_atom_site_aniso_U_23
_atom_site_aniso_U_13
_atom_site_aniso_U_12
F1 0.077(4) 0.057(4) 0.113(6) 0.002(4) 0.043(4) 0.009(4)
F2 0.065(4) 0.097(5) 0.075(5) 0.022(4) 0.026(4) -0.005(4)
F3 0.065(4) 0.065(4) 0.102(5) 0.009(4) 0.034(3) -0.013(4)
F4 0.051(3) 0.077(5) 0.086(4) 0.005(4) 0.041(3) -0.004(3)
F5 0.056(4) 0.162(8) 0.106(6) -0.071(6) 0.044(4) -0.028(5)
F6 0.097(5) 0.064(5) 0.164(7) 0.005(5) 0.077(5) 0.015(4)
O1 0.049(4) 0.075(5) 0.070(5) 0.013(5) 0.016(4) 0.003(4)
O2 0.044(4) 0.075(5) 0.046(4) -0.008(4) 0.018(3) -0.007(4)
O3 0.042(4) 0.060(5) 0.064(5) 0.006(4) 0.022(4) 0.005(4)
O4 0.039(4) 0.066(6) 0.069(5) 0.013(4) 0.018(4) 0.008(4)
O5 0.055(4) 0.064(5) 0.063(5) 0.003(4) 0.026(4) -0.002(4)
C1 0.043(7) 0.052(8) 0.088(10) -0.002(8) 0.014(7) -0.003(7)
C2 0.051(6) 0.054(7) 0.053(7) -0.006(6) 0.021(5) 0.008(6)
C3 0.055(7) 0.075(10) 0.096(11) 0.005(8) 0.045(7) 0.002(8)
C4 0.039(5) 0.062(8) 0.066(7) -0.018(6) 0.016(6) -0.010(6)
C5 0.054(6) 0.070(8) 0.041(6) -0.004(6) 0.022(5) -0.004(7)
C6 0.044(6) 0.058(8) 0.074(8) 0.007(7) 0.026(6) -0.003(6)
C7 0.032(6) 0.067(8) 0.059(8) 0.005(7) 0.012(5) 0.000(7)
C8 0.058(6) 0.067(8) 0.058(7) 0.010(6) 0.014(6) 0.006(6)
C9 0.056(7) 0.065(8) 0.069(7) 0.005(6) 0.011(6) -0.009(7)

loop_
_atom_type_symbol
_atom_type_description
_atom_type_scat_dispersion_real
_atom_type_scat_dispersion_imag
_atom_type_scat_source
C C 0.0033 0.0016 'International Tables Vol C Tables 4.2.6.8 and 6.1.1.4'
H H 0.0000 0.0000 'International Tables Vol C Tables 4.2.6.8 and 6.1.1.4'
F F 0.0171 0.0103 'International Tables Vol C Tables 4.2.6.8 and 6.1.1.4'
O O 0.0106 0.0060 'International Tables Vol C Tables 4.2.6.8 and 6.1.1.4'

loop_
_geom_angle_atom_site_label_1
_geom_angle_atom_site_label_2
_geom_angle_atom_site_label_3
_geom_angle
C2 O1 H1 109.5
C4 O2 C5 106.4(7)
C6 O3 C5 106.9(8)
C7 O5 H5 109.5
F3 C1 F1 107.2(10)
F3 C1 F2 106.3(11)
F1 C1 F2 106.5(9)
F3 C1 C2 111.3(9)
F1 C1 C2 111.9(11)
F2 C1 C2 113.4(10)
O1 C2 C1 109.8(9)
O1 C2 C4 103.4(9)
C1 C2 C4 114.3(9)
O1 C2 C3 110.6(9)
C1 C2 C3 109.5(10)
C4 C2 C3 109.0(9)
F5 C3 F4 108.7(11)
F5 C3 F6 108.1(11)
F4 C3 F6 105.1(9)
F5 C3 C2 113.6(9)
F4 C3 C2 112.4(11)
F6 C3 C2 108.5(10)
O2 C4 C2 109.6(9)
O2 C4 C6 104.5(7)
C2 C4 C6 114.5(8)
O2 C4 H4 109.4
C2 C4 H4 109.4
C6 C4 H4 109.4
O3 C5 O2 103.8(7)
O3 C5 C8 108.6(8)
O2 C5 C8 107.2(8)
O3 C5 C9 112.7(9)
O2 C5 C9 109.3(9)
C8 C5 C9 114.6(8)
O3 C6 C7 112.8(8)
O3 C6 C4 104.2(8)
C7 C6 C4 113.6(9)
O3 C6 H6 108.7
C7 C6 H6 108.7
C4 C6 H6 108.7
O4 C7 O5 124.5(11)
O4 C7 C6 124.6(9)
O5 C7 C6 110.9(10)
C5 C8 H8A 109.5
C5 C8 H8B 109.5
H8A C8 H8B 109.5
C5 C8 H8C 109.5
H8A C8 H8C 109.5
H8B C8 H8C 109.5
C5 C9 H9A 109.5
C5 C9 H9B 109.5
H9A C9 H9B 109.5
C5 C9 H9C 109.5
H9A C9 H9C 109.5
H9B C9 H9C 109.5

loop_
_geom_bond_atom_site_label_1
_geom_bond_atom_site_label_2
_geom_bond_distance
F1 C1 1.342(14)
F2 C1 1.344(14)
F3 C1 1.328(11)
F4 C3 1.333(12)
F5 C3 1.291(13)
F6 C3 1.365(13)
O1 C2 1.401(11)
O1 H1 0.8400
O2 C4 1.423(11)
O2 C5 1.469(11)
O3 C6 1.413(10)
O3 C5 1.423(11)
O4 C7 1.193(11)
O5 C7 1.321(11)
O5 H5 0.8400
C1 C2 1.497(16)
C2 C4 1.543(14)
C2 C3 1.544(15)
C4 C6 1.569(14)
C4 H4 1.0000
C5 C8 1.488(13)
C5 C9 1.497(15)
C6 C7 1.519(15)
C6 H6 1.0000
C8 H8A 0.9800
C8 H8B 0.9800
C8 H8C 0.9800
C9 H9A 0.9800
C9 H9B 0.9800
C9 H9C 0.9800

loop_
_geom_torsion_atom_site_label_1
_geom_torsion_atom_site_label_2
_geom_torsion_atom_site_label_3
_geom_torsion_atom_site_label_4
_geom_torsion
F3 C1 C2 O1 47.3(13)
F1 C1 C2 O1 -72.5(11)
F2 C1 C2 O1 167.1(9)
F3 C1 C2 C4 163.0(10)
F1 C1 C2 C4 43.2(13)
F2 C1 C2 C4 -77.3(13)
F3 C1 C2 C3 -74.4(12)
F1 C1 C2 C3 165.8(9)
F2 C1 C2 C3 45.4(12)
O1 C2 C3 F5 159.6(10)
C1 C2 C3 F5 -79.2(13)
C4 C2 C3 F5 46.5(14)
O1 C2 C3 F4 -76.4(13)
C1 C2 C3 F4 44.7(12)
C4 C2 C3 F4 170.5(9)
O1 C2 C3 F6 39.4(13)
C1 C2 C3 F6 160.5(8)
C4 C2 C3 F6 -73.7(11)
C5 O2 C4 C2 -140.5(8)
C5 O2 C4 C6 -17.4(10)
O1 C2 C4 O2 162.8(8)
C1 C2 C4 O2 43.5(12)
C3 C2 C4 O2 -79.4(10)
O1 C2 C4 C6 45.8(11)
C1 C2 C4 C6 -73.5(12)
C3 C2 C4 C6 163.5(9)
C6 O3 C5 O2 -38.2(9)
C6 O3 C5 C8 -152.0(8)
C6 O3 C5 C9 79.9(10)
C4 O2 C5 O3 34.3(9)
C4 O2 C5 C8 149.0(8)
C4 O2 C5 C9 -86.2(10)
C5 O3 C6 C7 -96.8(10)
C5 O3 C6 C4 26.9(10)
O2 C4 C6 O3 -5.4(10)
C2 C4 C6 O3 114.5(9)
O2 C4 C6 C7 117.8(8)
C2 C4 C6 C7 -122.3(9)
O3 C6 C7 O4 146.0(9)
C4 C6 C7 O4 27.7(13)
O3 C6 C7 O5 -33.5(12)
C4 C6 C7 O5 -151.9(7)
